data_4124521
loop_
_publ_author_name
'Simon, G.L.'
'Adamson, A.W.'
'Dahl, L.F.'

_publ_section_title
;
 Preparation and Structure of Barium Decacyanodicobaltate (II)
 Tridecahydrate, Ba3 (Co2 (C N)10) (H2 O)13. stereochemical analysis of
 the metal-metal bonded (Co2 (C N)10) dimer
;
_journal_name_full 'Journal of the American Chemical Society'
_journal_page_first 7654
_journal_page_last 7663
_journal_volume 94
_journal_year 1972
_chemical_formula_sum 'C10 H26 Ba3 Co2 N10 O13'
_chemical_name_systematic 'Ba3 Co2 (C N)10 (H2 O)13'
_space_group_IT_number 15
_symmetry_space_group_name_Hall '-C 2yc'
_symmetry_space_group_name_H-M 'C 1 2/c 1'
_cell_angle_alpha 90
_cell_angle_beta 93.457
_cell_angle_gamma 90
_cell_formula_units_Z 4
_cell_length_a 9.414
_cell_length_b 20.831
_cell_length_c 15.126
_cell_volume 2960.857
_citation_journal_id_ASTM JACSAT
_cod_data_source_file Simon_JACSAT_1972_232.cif
_cod_data_source_block C10H26Ba3Co2N10O13
_cod_database_code 4124521

loop_
_symmetry_equiv_pos_as_xyz
x,y,z
-x,y,-z+1/2
-x,-y,-z
x,-y,z-1/2
x+1/2,y+1/2,z
-x+1/2,y+1/2,-z+1/2
-x+1/2,-y+1/2,-z
x+1/2,-y+1/2,z-1/2

loop_
_atom_site_label
_atom_site_type_symbol
_atom_site_fract_x
_atom_site_fract_y
_atom_site_fract_z
_atom_site_occupancy
_atom_site_U_iso_or_equiv
C3 C+2 0.2323 0.3935 0.2452 1 0.0
O4 O-2 0.2188 0.4337 -0.0012 1 0.0
N2 N-3 -0.1033 0.2889 0.4366 1 0.0
C2 C+2 -0.0293 0.316 0.3903 1 0.0
Ba1 Ba+2 0 0.024 0.25 1 0.0
C5 C+2 0.1592 0.2729 0.2855 1 0.0
O7 O-2 0.2375 0.0444 0.3891 0.25 0.0
N1 N-3 0.3252 0.3588 0.479 1 0.0
O2 O-2 0.2884 0.074 0.2262 1 0.0
O1 O-2 0.0028 0.1363 0.3623 1 0.0
O6 O-2 0.4074 0.3075 0.0872 1 0.0
N3 N-3 0.3205 0.4166 0.2033 1 0.0
O5 O-2 0.432 0.1268 0.3909 1 0.0
Co1 Co+2 0.1035 0.3556 0.3204 1 0.0
C1 C+2 0.2443 0.3555 0.4213 1 0.0
Ba2 Ba+2 0.2841 0.1805 0.1018 1 0.0
O8 O-2 0.5 0.2234 0.25 0.5 0.0
N4 N-3 0.0132 0.4894 0.3768 1 0.0
C4 C+2 0.0413 0.4386 0.3515 1 0.0
O3 O-2 0.4206 0.4902 0.4131 1 0.0
N5 N-3 0.1974 0.2217 0.269 1 0.0
